data_7042439
loop_
_publ_author_name
'Liu, Ting'
'Meng, Wenjuan'
'Ma, Qiang-Qiang'
'Zhang, Jie'
'Li, Huizhen'
'Li, Shujun'
'Zhao, Qianyi'
'Chen, Xuenian'

_publ_section_title
;
 Hydroboration of CO2 catalyzed by bis(phosphinite) pincer ligated nickel
 thiolate complexes.
;
_journal_issue 14
_journal_name_full 'Dalton transactions (Cambridge, England : 2003)'
_journal_page_first 4504
_journal_page_last 4509
_journal_paper_doi 10.1039/c7dt00490g
_journal_volume 46
_journal_year 2017
_chemical_formula_moiety 'C30 H39 B Ni O6 P2'
_chemical_formula_sum 'C30 H39 B Ni O6 P2'
_chemical_formula_weight 627.05
_space_group_crystal_system triclinic
_space_group_IT_number 2
_space_group_name_Hall '-P 1'
_space_group_name_H-M_alt 'P -1'
_symmetry_space_group_name_Hall '-P 1'
_symmetry_space_group_name_H-M 'P -1'
_atom_sites_solution_hydrogens geom
_audit_creation_method SHELXL-2014/7
_audit_update_record
;
2017-03-04 deposited with the CCDC.
2017-03-10 downloaded from the CCDC.
;
_cell_angle_alpha 72.803(10)
_cell_angle_beta 79.684(8)
_cell_angle_gamma 62.913(10)
_cell_formula_units_Z 2
_cell_length_a 10.7701(9)
_cell_length_b 11.5716(14)
_cell_length_c 14.5650(16)
_cell_measurement_reflns_used 4902
_cell_measurement_temperature 293(2)
_cell_measurement_theta_max 27.822
_cell_measurement_theta_min 3.85
_cell_volume 1541.7(3)
_computing_structure_refinement 'SHELXL-2014/7 (Sheldrick, 2014)'
_diffrn_ambient_temperature 293(2)
_diffrn_detector_area_resol_mean '100x100 microns'
_diffrn_measured_fraction_theta_full 0.997
_diffrn_measured_fraction_theta_max 0.862
_diffrn_measurement_device_type 'CCD area detector'
_diffrn_measurement_method 'phi and omega scans'
_diffrn_radiation_type MoK\a
_diffrn_radiation_wavelength 0.71073
_diffrn_reflns_av_R_equivalents 0.0295
_diffrn_reflns_av_unetI/netI 0.0541
_diffrn_reflns_Laue_measured_fraction_full 0.997
_diffrn_reflns_Laue_measured_fraction_max 0.862
_diffrn_reflns_limit_h_max 14
_diffrn_reflns_limit_h_min -13
_diffrn_reflns_limit_k_max 15
_diffrn_reflns_limit_k_min -15
_diffrn_reflns_limit_l_max 19
_diffrn_reflns_limit_l_min -18
_diffrn_reflns_number 12939
_diffrn_reflns_point_group_measured_fraction_full 0.997
_diffrn_reflns_point_group_measured_fraction_max 0.862
_diffrn_reflns_theta_full 25.242
_diffrn_reflns_theta_max 28.901
_diffrn_reflns_theta_min 3.522
_exptl_absorpt_coefficient_mu 0.773
_exptl_absorpt_correction_T_max 0.8543
_exptl_absorpt_correction_T_min 0.8543
_exptl_absorpt_correction_type multi-scan
_exptl_absorpt_process_details sadabs
_exptl_crystal_colour red
_exptl_crystal_density_diffrn 1.351
_exptl_crystal_density_method 'not measured'
_exptl_crystal_description block
_exptl_crystal_F_000 660.0
_exptl_crystal_size_max 0.322
_exptl_crystal_size_mid 0.298
_exptl_crystal_size_min 0.290
_refine_diff_density_max 0.378
_refine_diff_density_min -0.320
_refine_diff_density_rms 0.056
_refine_ls_extinction_method none
_refine_ls_goodness_of_fit_ref 1.043
_refine_ls_hydrogen_treatment constr
_refine_ls_matrix_type full
_refine_ls_number_parameters 369
_refine_ls_number_reflns 6999
_refine_ls_number_restraints 0
_refine_ls_restrained_S_all 1.043
_refine_ls_R_factor_all 0.0601
_refine_ls_R_factor_gt 0.0443
_refine_ls_shift/su_max 0.001
_refine_ls_shift/su_mean 0.000
_refine_ls_structure_factor_coef Fsqd
_refine_ls_weighting_details 'w=1/[\s^2^(Fo^2^)+(0.0333P)^2^+0.4923P] where P=(Fo^2^+2Fc^2^)/3'
_refine_ls_weighting_scheme calc
_refine_ls_wR_factor_gt 0.0918
_refine_ls_wR_factor_ref 0.1007
_reflns_Friedel_coverage 0.000
_reflns_number_gt 5622
_reflns_number_total 8120
_reflns_threshold_expression 'I > 2\s(I)'
_cod_data_source_file c7dt00490g2.cif
_cod_data_source_block lt-16-11-12
_cod_depositor_comments 'Adding full bibliography for 7042438--7042444.cif.'
_cod_database_code 7042439
_shelx_shelxl_version_number 2014/7
_shelx_space_group_comment
;
The symmetry employed for this shelxl refinement is uniquely defined
by the following loop, which should always be used as a source of
symmetry information in preference to the above space-group names.
They are only intended as comments.
;

loop_
_space_group_symop_operation_xyz
'x, y, z'
'-x, -y, -z'

loop_
_atom_site_label
_atom_site_type_symbol
_atom_site_fract_x
_atom_site_fract_y
_atom_site_fract_z
_atom_site_U_iso_or_equiv
_atom_site_adp_type
_atom_site_occupancy
_atom_site_site_symmetry_order
_atom_site_calc_flag
_atom_site_refinement_flags_posn
_atom_site_refinement_flags_adp
B1 B 0.9449(3) 0.5006(3) 0.7536(2) 0.0384(6) Uani 1 1 d . .
C2 C 0.4601(2) 0.8697(2) 0.74724(17) 0.0334(5) Uani 1 1 d . .
C3 C 0.4249(3) 0.9793(2) 0.78491(18) 0.0387(6) Uani 1 1 d . .
C4 C 0.2949(3) 1.0879(2) 0.7756(2) 0.0482(7) Uani 1 1 d . .
H4 H 0.2748 1.1590 0.8019 0.058 Uiso 1 1 calc R U
C5 C 0.1966(3) 1.0890(2) 0.7270(2) 0.0491(7) Uani 1 1 d . .
H5 H 0.1086 1.1608 0.7215 0.059 Uiso 1 1 calc R U
C6 C 0.2255(3) 0.9853(2) 0.6858(2) 0.0463(6) Uani 1 1 d . .
H6 H 0.1590 0.9867 0.6520 0.056 Uiso 1 1 calc R U
C7 C 0.3570(2) 0.8792(2) 0.69665(17) 0.0354(5) Uani 1 1 d . .
C15 C 0.7961(2) 0.4416(2) 0.87884(17) 0.0332(5) Uani 1 1 d . .
C16 C 0.6932(3) 0.4374(2) 0.94788(19) 0.0450(6) Uani 1 1 d . .
H16 H 0.6112 0.5137 0.9519 0.054 Uiso 1 1 calc R U
C17 C 0.7159(3) 0.3140(3) 1.0123(2) 0.0548(7) Uani 1 1 d . .
H17 H 0.6475 0.3076 1.0598 0.066 Uiso 1 1 calc R U
C18 C 0.8373(3) 0.2025(3) 1.0064(2) 0.0631(9) Uani 1 1 d . .
H18 H 0.8501 0.1214 1.0501 0.076 Uiso 1 1 calc R U
C19 C 0.9418(3) 0.2082(2) 0.9362(2) 0.0591(8) Uani 1 1 d . .
H19 H 1.0240 0.1321 0.9321 0.071 Uiso 1 1 calc R U
C20 C 0.9203(3) 0.3290(2) 0.87333(18) 0.0409(6) Uani 1 1 d . .
C22 C 0.9938(3) 0.6111(2) 0.60531(18) 0.0407(6) Uani 1 1 d . .
C23 C 1.0051(3) 0.6661(3) 0.5083(2) 0.0544(7) Uani 1 1 d . .
H23 H 0.9697 0.6479 0.4633 0.065 Uiso 1 1 calc R U
C24 C 1.0723(3) 0.7505(3) 0.4810(2) 0.0625(8) Uani 1 1 d . .
H24 H 1.0812 0.7904 0.4161 0.075 Uiso 1 1 calc R U
C25 C 1.1256(3) 0.7759(3) 0.5479(2) 0.0650(9) Uani 1 1 d . .
H25 H 1.1701 0.8324 0.5275 0.078 Uiso 1 1 calc R U
C26 C 1.1141(3) 0.7186(3) 0.6455(2) 0.0573(8) Uani 1 1 d . .
H26 H 1.1508 0.7352 0.6907 0.069 Uiso 1 1 calc R U
C27 C 1.0469(3) 0.6370(2) 0.67270(18) 0.0416(6) Uani 1 1 d . .
C29 C 0.6982(3) 0.7933(3) 0.96858(19) 0.0564(8) Uani 1 1 d . .
H29 H 0.7092 0.8658 0.9828 0.068 Uiso 1 1 calc R U
C30 C 0.8330(4) 0.6662(3) 0.9942(2) 0.0822(11) Uani 1 1 d . .
H30A H 0.8262 0.5933 0.9803 0.123 Uiso 1 1 calc R U
H30B H 0.8471 0.6457 1.0614 0.123 Uiso 1 1 calc R U
H30C H 0.9104 0.6799 0.9569 0.123 Uiso 1 1 calc R U
C31 C 0.5703(4) 0.7835(4) 1.0270(2) 0.0855(12) Uani 1 1 d . .
H31A H 0.4887 0.8640 1.0050 0.128 Uiso 1 1 calc R U
H31B H 0.5801 0.7721 1.0937 0.128 Uiso 1 1 calc R U
H31C H 0.5613 0.7082 1.0191 0.128 Uiso 1 1 calc R U
C32 C 0.7995(3) 0.9009(2) 0.7778(2) 0.0484(7) Uani 1 1 d . .
H32 H 0.8899 0.8227 0.7794 0.058 Uiso 1 1 calc R U
C33 C 0.8162(4) 0.9954(3) 0.8241(3) 0.0764(10) Uani 1 1 d . .
H33A H 0.7272 1.0692 0.8295 0.115 Uiso 1 1 calc R U
H33B H 0.8804 1.0285 0.7849 0.115 Uiso 1 1 calc R U
H33C H 0.8515 0.9479 0.8869 0.115 Uiso 1 1 calc R U
C34 C 0.7654(4) 0.9655(3) 0.6721(2) 0.0746(10) Uani 1 1 d . .
H34A H 0.7652 0.9010 0.6433 0.112 Uiso 1 1 calc R U
H34B H 0.8346 0.9960 0.6389 0.112 Uiso 1 1 calc R U
H34C H 0.6751 1.0402 0.6679 0.112 Uiso 1 1 calc R U
C35 C 0.5154(3) 0.5133(2) 0.6963(2) 0.0543(7) Uani 1 1 d . .
H35 H 0.4627 0.5243 0.6436 0.065 Uiso 1 1 calc R U
C36 C 0.4252(4) 0.5022(4) 0.7877(2) 0.0875(12) Uani 1 1 d . .
H36A H 0.4797 0.4741 0.8423 0.131 Uiso 1 1 calc R U
H36B H 0.3906 0.4377 0.7912 0.131 Uiso 1 1 calc R U
H36C H 0.3481 0.5877 0.7878 0.131 Uiso 1 1 calc R U
C37 C 0.6517(4) 0.3865(3) 0.6974(3) 0.0892(12) Uani 1 1 d . .
H37A H 0.7070 0.3996 0.6391 0.134 Uiso 1 1 calc R U
H37B H 0.6310 0.3126 0.7019 0.134 Uiso 1 1 calc R U
H37C H 0.7027 0.3678 0.7517 0.134 Uiso 1 1 calc R U
C38 C 0.6287(3) 0.6773(3) 0.54775(18) 0.0458(6) Uani 1 1 d . .
H38 H 0.7278 0.6148 0.5517 0.055 Uiso 1 1 calc R U
C39 C 0.5670(4) 0.6457(4) 0.4765(2) 0.0782(10) Uani 1 1 d . .
H39A H 0.5858 0.5527 0.4956 0.117 Uiso 1 1 calc R U
H39B H 0.6085 0.6652 0.4132 0.117 Uiso 1 1 calc R U
H39C H 0.4678 0.6994 0.4759 0.117 Uiso 1 1 calc R U
C40 C 0.6199(4) 0.8179(3) 0.5099(2) 0.0771(11) Uani 1 1 d . .
H40A H 0.5237 0.8816 0.5061 0.116 Uiso 1 1 calc R U
H40B H 0.6659 0.8260 0.4471 0.116 Uiso 1 1 calc R U
H40C H 0.6645 0.8347 0.5527 0.116 Uiso 1 1 calc R U
Ni1 Ni 0.63090(3) 0.71672(2) 0.77008(2) 0.02929(10) Uani 1 1 d . .
O1 O 0.79940(16) 0.54939(14) 0.80698(11) 0.0364(4) Uani 1 1 d . .
O2 O 0.38731(17) 0.77650(16) 0.65387(13) 0.0443(4) Uani 1 1 d . .
O3 O 0.52608(19) 0.97846(16) 0.83264(13) 0.0495(5) Uani 1 1 d . .
O4 O 1.00773(18) 0.35828(15) 0.80092(13) 0.0488(5) Uani 1 1 d . .
O5 O 0.93000(19) 0.52879(17) 0.65046(12) 0.0460(4) Uani 1 1 d . .
O6 O 1.02032(18) 0.57280(17) 0.76383(12) 0.0441(4) Uani 1 1 d . .
P1 P 0.54859(6) 0.66077(5) 0.66973(5) 0.03366(15) Uani 1 1 d . .
P2 P 0.67066(7) 0.84003(6) 0.84024(5) 0.03631(16) Uani 1 1 d . .

loop_
_atom_site_aniso_label
_atom_site_aniso_U_11
_atom_site_aniso_U_22
_atom_site_aniso_U_33
_atom_site_aniso_U_23
_atom_site_aniso_U_13
_atom_site_aniso_U_12
B1 0.0340(15) 0.0348(14) 0.0437(16) -0.0133(13) -0.0044(13) -0.0093(11)
C2 0.0334(12) 0.0262(11) 0.0360(13) -0.0085(10) 0.0006(10) -0.0091(9)
C3 0.0372(14) 0.0325(12) 0.0436(14) -0.0145(11) -0.0017(11) -0.0094(10)
C4 0.0456(16) 0.0348(13) 0.0542(17) -0.0217(12) 0.0005(13) -0.0032(11)
C5 0.0335(14) 0.0375(13) 0.0586(17) -0.0159(13) -0.0002(13) 0.0015(11)
C6 0.0309(13) 0.0437(14) 0.0574(17) -0.0153(13) -0.0058(12) -0.0073(11)
C7 0.0317(13) 0.0305(11) 0.0426(14) -0.0115(11) -0.0012(11) -0.0107(9)
C15 0.0356(13) 0.0242(10) 0.0380(13) -0.0071(10) -0.0079(10) -0.0095(9)
C16 0.0405(15) 0.0368(13) 0.0528(16) -0.0102(12) -0.0018(13) -0.0130(11)
C17 0.0618(19) 0.0473(16) 0.0525(17) -0.0017(14) -0.0018(15) -0.0277(14)
C18 0.078(2) 0.0348(14) 0.066(2) 0.0054(14) -0.0128(18) -0.0224(15)
C19 0.0608(19) 0.0291(13) 0.070(2) -0.0077(14) -0.0097(16) -0.0053(12)
C20 0.0423(14) 0.0286(12) 0.0468(15) -0.0112(11) -0.0071(12) -0.0080(10)
C22 0.0341(14) 0.0452(14) 0.0413(14) -0.0159(12) 0.0008(11) -0.0134(11)
C23 0.0522(18) 0.0651(18) 0.0454(16) -0.0168(15) -0.0027(14) -0.0226(15)
C24 0.056(2) 0.070(2) 0.0501(18) -0.0064(16) 0.0080(15) -0.0268(16)
C25 0.054(2) 0.073(2) 0.071(2) -0.0085(18) 0.0076(17) -0.0397(17)
C26 0.0459(17) 0.0715(19) 0.064(2) -0.0174(16) -0.0036(15) -0.0329(15)
C27 0.0315(13) 0.0469(14) 0.0437(15) -0.0111(12) -0.0034(11) -0.0139(11)
C29 0.086(2) 0.0498(16) 0.0440(16) -0.0123(13) -0.0154(15) -0.0336(16)
C30 0.113(3) 0.063(2) 0.069(2) -0.0006(18) -0.053(2) -0.028(2)
C31 0.138(4) 0.086(3) 0.0494(19) -0.0192(18) 0.013(2) -0.067(3)
C32 0.0503(16) 0.0378(13) 0.0593(17) -0.0158(13) -0.0028(14) -0.0183(12)
C33 0.097(3) 0.068(2) 0.091(3) -0.0234(19) -0.010(2) -0.054(2)
C34 0.095(3) 0.079(2) 0.057(2) -0.0044(18) -0.0043(19) -0.051(2)
C35 0.077(2) 0.0382(14) 0.0595(18) -0.0058(13) -0.0185(16) -0.0329(14)
C36 0.113(3) 0.098(3) 0.073(2) 0.015(2) -0.022(2) -0.080(3)
C37 0.123(3) 0.0303(15) 0.111(3) -0.0212(18) -0.037(3) -0.0166(17)
C38 0.0437(15) 0.0522(15) 0.0427(14) -0.0181(13) -0.0038(12) -0.0171(12)
C39 0.104(3) 0.097(3) 0.0555(19) -0.0276(19) -0.0099(19) -0.054(2)
C40 0.112(3) 0.087(2) 0.0524(19) -0.0087(18) 0.0060(19) -0.068(2)
Ni1 0.03029(17) 0.02177(14) 0.03299(17) -0.00859(12) -0.00285(12) -0.00720(11)
O1 0.0336(9) 0.0254(8) 0.0419(9) -0.0069(7) -0.0019(7) -0.0066(6)
O2 0.0336(9) 0.0411(9) 0.0633(12) -0.0240(9) -0.0105(8) -0.0108(7)
O3 0.0464(11) 0.0372(9) 0.0653(12) -0.0302(9) -0.0114(9) -0.0045(8)
O4 0.0394(10) 0.0334(9) 0.0576(11) -0.0148(9) 0.0033(9) -0.0019(7)
O5 0.0521(11) 0.0534(11) 0.0421(10) -0.0176(9) -0.0014(9) -0.0274(9)
O6 0.0438(10) 0.0533(10) 0.0410(10) -0.0116(9) -0.0065(8) -0.0241(8)
P1 0.0346(3) 0.0259(3) 0.0418(3) -0.0118(3) -0.0056(3) -0.0107(2)
P2 0.0408(4) 0.0289(3) 0.0387(3) -0.0127(3) -0.0078(3) -0.0098(3)

loop_
_atom_type_symbol
_atom_type_description
_atom_type_scat_dispersion_real
_atom_type_scat_dispersion_imag
_atom_type_scat_source
C C 0.0033 0.0016 'International Tables Vol C Tables 4.2.6.8 and 6.1.1.4'
H H 0.0000 0.0000 'International Tables Vol C Tables 4.2.6.8 and 6.1.1.4'
Ni Ni 0.3393 1.1124 'International Tables Vol C Tables 4.2.6.8 and 6.1.1.4'
O O 0.0106 0.0060 'International Tables Vol C Tables 4.2.6.8 and 6.1.1.4'
P P 0.1023 0.0942 'International Tables Vol C Tables 4.2.6.8 and 6.1.1.4'
B B 0.0013 0.0007 'International Tables Vol C Tables 4.2.6.8 and 6.1.1.4'

loop_
_geom_angle_atom_site_label_1
_geom_angle_atom_site_label_2
_geom_angle_atom_site_label_3
_geom_angle
O6 B1 O4 113.9(2)
O6 B1 O5 106.4(2)
O4 B1 O5 113.9(2)
O6 B1 O1 110.37(19)
O4 B1 O1 101.95(19)
O5 B1 O1 110.2(2)
C7 C2 C3 115.1(2)
C7 C2 Ni1 122.69(16)
C3 C2 Ni1 122.13(19)
C4 C3 O3 119.3(2)
C4 C3 C2 122.8(3)
O3 C3 C2 117.8(2)
C5 C4 C3 118.9(2)
C5 C4 H4 120.5
C3 C4 H4 120.5
C4 C5 C6 121.3(2)
C4 C5 H5 119.3
C6 C5 H5 119.3
C5 C6 C7 117.6(3)
C5 C6 H6 121.2
C7 C6 H6 121.2
O2 C7 C2 118.05(19)
O2 C7 C6 117.7(2)
C2 C7 C6 124.2(2)
C16 C15 O1 128.8(2)
C16 C15 C20 121.9(2)
O1 C15 C20 109.3(2)
C15 C16 C17 117.4(2)
C15 C16 H16 121.3
C17 C16 H16 121.3
C18 C17 C16 121.0(3)
C18 C17 H17 119.5
C16 C17 H17 119.5
C17 C18 C19 121.1(3)
C17 C18 H18 119.4
C19 C18 H18 119.4
C20 C19 C18 118.1(2)
C20 C19 H19 121.0
C18 C19 H19 121.0
O4 C20 C19 128.2(2)
O4 C20 C15 111.3(2)
C19 C20 C15 120.5(2)
O5 C22 C23 128.0(3)
O5 C22 C27 109.9(2)
C23 C22 C27 122.0(2)
C22 C23 C24 116.7(3)
C22 C23 H23 121.7
C24 C23 H23 121.7
C25 C24 C23 121.4(3)
C25 C24 H24 119.3
C23 C24 H24 119.3
C24 C25 C26 121.1(3)
C24 C25 H25 119.4
C26 C25 H25 119.4
C27 C26 C25 117.7(3)
C27 C26 H26 121.2
C25 C26 H26 121.2
O6 C27 C26 128.0(3)
O6 C27 C22 110.8(2)
C26 C27 C22 121.1(2)
C31 C29 C30 113.4(3)
C31 C29 P2 110.1(2)
C30 C29 P2 111.0(2)
C31 C29 H29 107.3
C30 C29 H29 107.3
P2 C29 H29 107.3
C29 C30 H30A 109.5
C29 C30 H30B 109.5
H30A C30 H30B 109.5
C29 C30 H30C 109.5
H30A C30 H30C 109.5
H30B C30 H30C 109.5
C29 C31 H31A 109.5
C29 C31 H31B 109.5
H31A C31 H31B 109.5
C29 C31 H31C 109.5
H31A C31 H31C 109.5
H31B C31 H31C 109.5
C34 C32 C33 111.3(2)
C34 C32 P2 109.5(2)
C33 C32 P2 114.1(2)
C34 C32 H32 107.2
C33 C32 H32 107.2
P2 C32 H32 107.2
C32 C33 H33A 109.5
C32 C33 H33B 109.5
H33A C33 H33B 109.5
C32 C33 H33C 109.5
H33A C33 H33C 109.5
H33B C33 H33C 109.5
C32 C34 H34A 109.5
C32 C34 H34B 109.5
H34A C34 H34B 109.5
C32 C34 H34C 109.5
H34A C34 H34C 109.5
H34B C34 H34C 109.5
C36 C35 C37 112.5(3)
C36 C35 P1 111.7(2)
C37 C35 P1 111.2(2)
C36 C35 H35 107.0
C37 C35 H35 107.0
P1 C35 H35 107.0
C35 C36 H36A 109.5
C35 C36 H36B 109.5
H36A C36 H36B 109.5
C35 C36 H36C 109.5
H36A C36 H36C 109.5
H36B C36 H36C 109.5
C35 C37 H37A 109.5
C35 C37 H37B 109.5
H37A C37 H37B 109.5
C35 C37 H37C 109.5
H37A C37 H37C 109.5
H37B C37 H37C 109.5
C40 C38 C39 109.9(3)
C40 C38 P1 108.92(19)
C39 C38 P1 115.0(2)
C40 C38 H38 107.6
C39 C38 H38 107.6
P1 C38 H38 107.6
C38 C39 H39A 109.5
C38 C39 H39B 109.5
H39A C39 H39B 109.5
C38 C39 H39C 109.5
H39A C39 H39C 109.5
H39B C39 H39C 109.5
C38 C40 H40A 109.5
C38 C40 H40B 109.5
H40A C40 H40B 109.5
C38 C40 H40C 109.5
H40A C40 H40C 109.5
H40B C40 H40C 109.5
C2 Ni1 O1 173.71(8)
C2 Ni1 P2 81.92(8)
O1 Ni1 P2 98.24(5)
C2 Ni1 P1 81.26(8)
O1 Ni1 P1 99.55(5)
P2 Ni1 P1 160.55(3)
C15 O1 B1 107.29(16)
C15 O1 Ni1 122.36(13)
B1 O1 Ni1 129.22(14)
C7 O2 P1 112.18(15)
C3 O3 P2 112.56(14)
C20 O4 B1 110.09(18)
C22 O5 B1 106.5(2)
C27 O6 B1 106.3(2)
O2 P1 C35 98.81(12)
O2 P1 C38 102.62(11)
C35 P1 C38 106.30(13)
O2 P1 Ni1 104.96(7)
C35 P1 Ni1 125.72(10)
C38 P1 Ni1 114.72(9)
O3 P2 C32 102.52(11)
O3 P2 C29 100.78(12)
C32 P2 C29 106.89(14)
O3 P2 Ni1 105.27(7)
C32 P2 Ni1 115.49(9)
C29 P2 Ni1 122.84(9)

loop_
_geom_bond_atom_site_label_1
_geom_bond_atom_site_label_2
_geom_bond_distance
B1 O6 1.454(3)
B1 O4 1.458(3)
B1 O5 1.462(3)
B1 O1 1.548(3)
C2 C7 1.386(3)
C2 C3 1.397(3)
C2 Ni1 1.880(2)
C3 C4 1.387(3)
C3 O3 1.389(3)
C4 C5 1.370(4)
C4 H4 0.9300
C5 C6 1.384(3)
C5 H5 0.9300
C6 C7 1.386(3)
C6 H6 0.9300
C7 O2 1.386(3)
C15 C16 1.365(3)
C15 O1 1.381(3)
C15 C20 1.389(3)
C16 C17 1.397(3)
C16 H16 0.9300
C17 C18 1.368(4)
C17 H17 0.9300
C18 C19 1.390(4)
C18 H18 0.9300
C19 C20 1.368(3)
C19 H19 0.9300
C20 O4 1.356(3)
C22 O5 1.370(3)
C22 C23 1.376(4)
C22 C27 1.382(4)
C23 C24 1.395(4)
C23 H23 0.9300
C24 C25 1.374(4)
C24 H24 0.9300
C25 C26 1.389(4)
C25 H25 0.9300
C26 C27 1.368(4)
C26 H26 0.9300
C27 O6 1.367(3)
C29 C31 1.517(4)
C29 C30 1.528(4)
C29 P2 1.825(3)
C29 H29 0.9800
C30 H30A 0.9600
C30 H30B 0.9600
C30 H30C 0.9600
C31 H31A 0.9600
C31 H31B 0.9600
C31 H31C 0.9600
C32 C34 1.527(4)
C32 C33 1.530(4)
C32 P2 1.820(3)
C32 H32 0.9800
C33 H33A 0.9600
C33 H33B 0.9600
C33 H33C 0.9600
C34 H34A 0.9600
C34 H34B 0.9600
C34 H34C 0.9600
C35 C36 1.511(4)
C35 C37 1.530(4)
C35 P1 1.818(2)
C35 H35 0.9800
C36 H36A 0.9600
C36 H36B 0.9600
C36 H36C 0.9600
C37 H37A 0.9600
C37 H37B 0.9600
C37 H37C 0.9600
C38 C40 1.518(4)
C38 C39 1.532(4)
C38 P1 1.827(3)
C38 H38 0.9800
C39 H39A 0.9600
C39 H39B 0.9600
C39 H39C 0.9600
C40 H40A 0.9600
C40 H40B 0.9600
C40 H40C 0.9600
Ni1 O1 1.9660(15)
Ni1 P2 2.1999(7)
Ni1 P1 2.2108(7)
O2 P1 1.6451(17)
O3 P2 1.6395(17)

loop_
_geom_torsion_atom_site_label_1
_geom_torsion_atom_site_label_2
_geom_torsion_atom_site_label_3
_geom_torsion_atom_site_label_4
_geom_torsion
C7 C2 C3 C4 2.1(4)
Ni1 C2 C3 C4 -174.4(2)
C7 C2 C3 O3 -177.1(2)
Ni1 C2 C3 O3 6.3(3)
O3 C3 C4 C5 178.9(2)
C2 C3 C4 C5 -0.4(4)
C3 C4 C5 C6 -1.2(4)
C4 C5 C6 C7 0.9(4)
C3 C2 C7 O2 177.31(19)
Ni1 C2 C7 O2 -6.2(3)
C3 C2 C7 C6 -2.5(4)
Ni1 C2 C7 C6 174.05(19)
C5 C6 C7 O2 -178.8(2)
C5 C6 C7 C2 1.0(4)
O1 C15 C16 C17 179.6(2)
C20 C15 C16 C17 -1.4(4)
C15 C16 C17 C18 0.6(4)
C16 C17 C18 C19 -0.1(5)
C17 C18 C19 C20 0.4(5)
C18 C19 C20 O4 178.8(3)
C18 C19 C20 C15 -1.2(4)
C16 C15 C20 O4 -178.3(2)
O1 C15 C20 O4 0.9(3)
C16 C15 C20 C19 1.8(4)
O1 C15 C20 C19 -179.0(2)
O5 C22 C23 C24 178.1(2)
C27 C22 C23 C24 -0.4(4)
C22 C23 C24 C25 0.7(4)
C23 C24 C25 C26 -0.2(5)
C24 C25 C26 C27 -0.5(5)
C25 C26 C27 O6 -178.3(3)
C25 C26 C27 C22 0.8(4)
O5 C22 C27 O6 0.1(3)
C23 C22 C27 O6 178.9(2)
O5 C22 C27 C26 -179.1(2)
C23 C22 C27 C26 -0.3(4)
C7 C2 Ni1 P2 178.5(2)
C3 C2 Ni1 P2 -5.23(18)
C7 C2 Ni1 P1 8.29(18)
C3 C2 Ni1 P1 -175.4(2)
C16 C15 O1 B1 176.0(3)
C20 C15 O1 B1 -3.1(3)
C16 C15 O1 Ni1 -15.2(3)
C20 C15 O1 Ni1 165.73(16)
O6 B1 O1 C15 -117.4(2)
O4 B1 O1 C15 4.0(2)
O5 B1 O1 C15 125.3(2)
O6 B1 O1 Ni1 74.8(3)
O4 B1 O1 Ni1 -163.85(14)
O5 B1 O1 Ni1 -42.5(3)
C2 C7 O2 P1 -1.8(3)
C6 C7 O2 P1 177.98(18)
C4 C3 O3 P2 177.83(19)
C2 C3 O3 P2 -2.9(3)
C19 C20 O4 B1 -178.2(3)
C15 C20 O4 B1 1.9(3)
O6 B1 O4 C20 115.4(2)
O5 B1 O4 C20 -122.2(2)
O1 B1 O4 C20 -3.5(3)
C23 C22 O5 B1 -179.0(3)
C27 C22 O5 B1 -0.3(3)
O6 B1 O5 C22 0.4(3)
O4 B1 O5 C22 -126.0(2)
O1 B1 O5 C22 120.1(2)
C26 C27 O6 B1 179.3(3)
C22 C27 O6 B1 0.1(3)
O4 B1 O6 C27 126.1(2)
O5 B1 O6 C27 -0.3(2)
O1 B1 O6 C27 -119.9(2)
C7 O2 P1 C35 137.77(17)
C7 O2 P1 C38 -113.22(17)
C7 O2 P1 Ni1 7.01(16)
C36 C35 P1 O2 -63.5(2)
C37 C35 P1 O2 169.9(2)
C36 C35 P1 C38 -169.5(2)
C37 C35 P1 C38 63.9(3)
C36 C35 P1 Ni1 52.2(3)
C37 C35 P1 Ni1 -74.4(2)
C40 C38 P1 O2 60.1(2)
C39 C38 P1 O2 -63.8(2)
C40 C38 P1 C35 163.4(2)
C39 C38 P1 C35 39.5(3)
C40 C38 P1 Ni1 -53.1(2)
C39 C38 P1 Ni1 -176.98(19)
C3 O3 P2 C32 120.31(18)
C3 O3 P2 C29 -129.50(18)
C3 O3 P2 Ni1 -0.87(17)
C34 C32 P2 O3 -64.1(2)
C33 C32 P2 O3 61.5(2)
C34 C32 P2 C29 -169.6(2)
C33 C32 P2 C29 -44.1(3)
C34 C32 P2 Ni1 49.8(2)
C33 C32 P2 Ni1 175.3(2)
C31 C29 P2 O3 55.4(2)
C30 C29 P2 O3 -178.1(2)
C31 C29 P2 C32 162.2(2)
C30 C29 P2 C32 -71.3(2)
C31 C29 P2 Ni1 -60.8(2)
C30 C29 P2 Ni1 65.7(3)
